data_7039445
loop_
_publ_author_name
'Muhammad, Nafees'
'Wang, Xiaoyong'
'Wang, Kun'
'Zhu, Chengcheng'
'Zhu, Zhenzhu'
'Jiao, Yang'
'Guo, Zijian'

_publ_section_title
;
 Dual-drug loaded nanoformulation with a galactosamine homing moiety for
 liver-targeted anticancer therapy.
;
_journal_issue 33
_journal_name_full 'Dalton transactions (Cambridge, England : 2003)'
_journal_page_first 13169
_journal_page_last 13178
_journal_paper_doi 10.1039/c6dt01434h
_journal_volume 45
_journal_year 2016
_chemical_formula_sum 'C10 H24 Cl2 N2 O4 Pt'
_chemical_formula_weight 502.30
_chemical_name_systematic PPD
_space_group_IT_number 14
_symmetry_cell_setting monoclinic
_symmetry_space_group_name_Hall '-P 2ybc'
_symmetry_space_group_name_H-M 'P 1 21/c 1'
_atom_sites_solution_hydrogens geom
_atom_sites_solution_primary direct
_atom_sites_solution_secondary difmap
_audit_creation_method SHELXL-97
_audit_update_record
;
2015-12-31 deposited with the CCDC.
2016-06-09 downloaded from the CCDC.
;
_cell_angle_alpha 90.00
_cell_angle_beta 90.384(3)
_cell_angle_gamma 90.00
_cell_formula_units_Z 4
_cell_length_a 12.257(2)
_cell_length_b 5.8076(11)
_cell_length_c 24.211(5)
_cell_measurement_reflns_used 4528
_cell_measurement_temperature 293(2)
_cell_measurement_theta_max 27.47
_cell_measurement_theta_min 2.36
_cell_volume 1723.4(6)
_computing_cell_refinement 'Bruker SAINT'
_computing_data_collection 'Bruker APEX2'
_computing_data_reduction 'Bruker SAINT'
_computing_molecular_graphics 'Bruker SHELXTL'
_computing_publication_material 'Bruker SHELXTL'
_computing_structure_refinement 'SHELXL-97 (Sheldrick, 2008)'
_computing_structure_solution 'SHELXS-97 (Sheldrick, 2008)'
_diffrn_ambient_temperature 293(2)
_diffrn_measured_fraction_theta_full 0.996
_diffrn_measured_fraction_theta_max 0.996
_diffrn_measurement_device_type 'Bruker APEX-II CCD'
_diffrn_measurement_method '\f and \w scans'
_diffrn_radiation_monochromator graphite
_diffrn_radiation_source 'fine-focus sealed tube'
_diffrn_radiation_type MoK\a
_diffrn_radiation_wavelength 0.71073
_diffrn_reflns_av_R_equivalents 0.1456
_diffrn_reflns_av_sigmaI/netI 0.1056
_diffrn_reflns_limit_h_max 14
_diffrn_reflns_limit_h_min -14
_diffrn_reflns_limit_k_max 5
_diffrn_reflns_limit_k_min -6
_diffrn_reflns_limit_l_max 28
_diffrn_reflns_limit_l_min -23
_diffrn_reflns_number 8323
_diffrn_reflns_theta_full 25.01
_diffrn_reflns_theta_max 25.01
_diffrn_reflns_theta_min 1.66
_exptl_absorpt_coefficient_mu 8.461
_exptl_absorpt_correction_T_max 0.2576
_exptl_absorpt_correction_T_min 0.2084
_exptl_absorpt_correction_type multi-scan
_exptl_absorpt_process_details sadabs
_exptl_crystal_colour 'Light Yellow'
_exptl_crystal_density_diffrn 1.936
_exptl_crystal_density_method 'not measured'
_exptl_crystal_description block
_exptl_crystal_F_000 968
_exptl_crystal_size_max 0.27
_exptl_crystal_size_mid 0.25
_exptl_crystal_size_min 0.22
_refine_diff_density_max 7.149
_refine_diff_density_min -5.213
_refine_diff_density_rms 0.454
_refine_ls_extinction_method none
_refine_ls_goodness_of_fit_ref 1.142
_refine_ls_hydrogen_treatment mixed
_refine_ls_matrix_type full
_refine_ls_number_parameters 154
_refine_ls_number_reflns 3017
_refine_ls_number_restraints 48
_refine_ls_restrained_S_all 1.171
_refine_ls_R_factor_all 0.1000
_refine_ls_R_factor_gt 0.0912
_refine_ls_shift/su_max 0.047
_refine_ls_shift/su_mean 0.003
_refine_ls_structure_factor_coef Fsqd
_refine_ls_weighting_details 'calc w=1/[\s^2^(Fo^2^)+(0.1515P)^2^+29.6235P] where P=(Fo^2^+2Fc^2^)/3'
_refine_ls_weighting_scheme calc
_refine_ls_wR_factor_gt 0.2564
_refine_ls_wR_factor_ref 0.2657
_reflns_number_gt 2562
_reflns_number_total 3017
_reflns_threshold_expression >2sigma(I)
_cod_data_source_file c6dt01434h2.cif
_cod_data_source_block 20140924bjst_0m
_cod_depositor_comments 'Adding full bibliography for 7039445.cif.'
_cod_original_sg_symbol_H-M P2(1)/c
_cod_database_code 7039445
_publcif_datablock.id {1bacb2be-bc39-4c12-b8ca-8a0ffa326254}

loop_
_symmetry_equiv_pos_as_xyz
'x, y, z'
'-x, y+1/2, -z+1/2'
'-x, -y, -z'
'x, -y-1/2, z-1/2'

loop_
_atom_site_label
_atom_site_type_symbol
_atom_site_fract_x
_atom_site_fract_y
_atom_site_fract_z
_atom_site_U_iso_or_equiv
_atom_site_adp_type
_atom_site_occupancy
_atom_site_symmetry_multiplicity
_atom_site_calc_flag
_atom_site_refinement_flags
_atom_site_disorder_assembly
_atom_site_disorder_group
Pt1 Pt 0.260082(19) -0.01081(3) 0.992109(11) 0.01859(8) Uani 1 1 d U A 1
Cl1 Cl 0.15133(13) -0.3325(3) 0.98122(8) 0.0289(5) Uani 1 1 d . . .
Cl2 Cl 0.40205(13) -0.1868(3) 0.94521(7) 0.0262(4) Uani 1 1 d . . .
O1 O 0.3192(4) -0.1491(7) 1.06236(19) 0.0261(12) Uani 1 1 d U . .
O2 O 0.3051(5) 0.1707(9) 1.1112(2) 0.0447(17) Uani 1 1 d . . .
O3 O 0.2213(3) 0.1223(7) 0.91746(17) 0.0198(11) Uani 1 1 d U . .
N2 N 0.1331(4) 0.1433(9) 1.0357(2) 0.0190(13) Uani 1 1 d U . .
H2D H 0.1013 0.0371 1.0567 0.029 Uiso 1 1 d R A .
H2E H 0.0843 0.2018 1.0123 0.029 Uiso 1 1 d R . .
H2F H 0.1595 0.2550 1.0571 0.029 Uiso 1 1 d R . .
N1 N 0.3553(4) 0.2801(9) 1.0013(2) 0.0169(12) Uani 1 1 d U . .
H1A H 0.3180 0.3870 1.0196 0.025 Uiso 1 1 calc R A 1
H1B H 0.3732 0.3339 0.9682 0.025 Uiso 1 1 calc R A 1
H1C H 0.4156 0.2447 1.0202 0.025 Uiso 1 1 calc R A 1
C5 C 0.3342(7) -0.0285(12) 1.1075(4) 0.032(2) Uani 1 1 d . A .
C1 C 0.3876(6) -0.1563(11) 1.1551(3) 0.033(2) Uani 1 1 d . . .
C3 C 0.4348(9) 0.0125(15) 1.1957(4) 0.057(3) Uani 1 1 d . A .
H3A H 0.4893 0.1042 1.1777 0.085 Uiso 1 1 calc R . .
H3B H 0.4674 -0.0694 1.2260 0.085 Uiso 1 1 calc R . .
H3C H 0.3779 0.1107 1.2092 0.085 Uiso 1 1 calc R . .
C4 C 0.4725(6) -0.3311(14) 1.1352(3) 0.043(2) Uani 1 1 d . A .
H4A H 0.4403 -0.4288 1.1075 0.065 Uiso 1 1 calc R . .
H4B H 0.4969 -0.4232 1.1658 0.065 Uiso 1 1 calc R . .
H4C H 0.5336 -0.2508 1.1197 0.065 Uiso 1 1 calc R . .
C2 C 0.2950(8) -0.2923(17) 1.1837(4) 0.057(3) Uani 1 1 d . A .
H2A H 0.2320 -0.1953 1.1873 0.085 Uiso 1 1 calc R . .
H2B H 0.3191 -0.3410 1.2197 0.085 Uiso 1 1 calc R . .
H2C H 0.2765 -0.4248 1.1618 0.085 Uiso 1 1 calc R . .
O4 O 0.0406(4) 0.1468(10) 0.9293(2) 0.0438(17) Uani 1 1 d . . .
C6 C 0.1206(7) 0.2778(15) 0.8436(3) 0.044(2) Uani 1 1 d . . .
C8 C 0.2114(13) 0.447(2) 0.8350(7) 0.098 Uani 1 1 d U A .
H8A H 0.2781 0.3652 0.8283 0.147 Uiso 1 1 calc R . .
H8B H 0.2198 0.5406 0.8674 0.147 Uiso 1 1 calc R . .
H8C H 0.1945 0.5431 0.8039 0.147 Uiso 1 1 calc R . .
C10 C 0.1211(5) 0.1730(12) 0.9008(3) 0.028 Uani 1 1 d . A .
C7 C 0.0227(13) 0.456(2) 0.8415(7) 0.098 Uani 1 1 d U A .
H7A H 0.0125 0.5086 0.8043 0.147 Uiso 1 1 calc R . .
H7B H 0.0389 0.5842 0.8651 0.147 Uiso 1 1 calc R . .
H7C H -0.0428 0.3816 0.8539 0.147 Uiso 1 1 calc R . .
C9 C 0.0874(11) 0.105(3) 0.8070(6) 0.098 Uani 1 1 d U A .
H9A H 0.1063 0.1489 0.7700 0.147 Uiso 1 1 calc R . .
H9B H 0.0098 0.0855 0.8093 0.147 Uiso 1 1 calc R . .
H9C H 0.1232 -0.0364 0.8163 0.147 Uiso 1 1 calc R . .

loop_
_atom_site_aniso_label
_atom_site_aniso_U_11
_atom_site_aniso_U_22
_atom_site_aniso_U_33
_atom_site_aniso_U_23
_atom_site_aniso_U_13
_atom_site_aniso_U_12
Pt1 0.02333(14) 0.00821(14) 0.02418(15) 0.00228(9) -0.00499(12) -0.00118(9)
Cl1 0.0320(8) 0.0079(7) 0.0466(10) -0.0017(7) -0.0086(7) -0.0037(7)
Cl2 0.0281(7) 0.0191(8) 0.0316(9) -0.0002(7) -0.0006(6) 0.0037(7)
O1 0.036(2) 0.0093(19) 0.033(2) 0.0018(17) -0.0142(18) 0.0066(18)
O2 0.072(3) 0.018(3) 0.044(3) -0.009(2) -0.024(3) 0.002(3)
O3 0.0241(19) 0.016(2) 0.019(2) 0.0077(17) -0.0082(15) 0.0016(17)
N2 0.023(2) 0.019(2) 0.015(2) -0.001(2) -0.0049(18) 0.002(2)
N1 0.016(2) 0.010(2) 0.024(2) 0.0032(19) -0.0049(18) 0.0085(18)
C5 0.037(4) 0.021(4) 0.038(5) -0.006(3) -0.003(3) -0.008(3)
C1 0.053(4) 0.010(3) 0.035(4) 0.005(3) -0.009(3) 0.005(3)
C3 0.082(7) 0.055(7) 0.033(5) 0.004(4) -0.030(5) 0.003(4)
C4 0.046(4) 0.039(5) 0.044(4) -0.003(4) -0.027(3) 0.008(4)
C2 0.078(6) 0.047(5) 0.045(5) -0.003(4) 0.006(4) 0.002(5)
O4 0.027(2) 0.038(3) 0.066(4) 0.024(3) -0.006(2) -0.001(2)
C6 0.055(4) 0.047(5) 0.029(4) 0.010(4) -0.015(3) -0.009(4)
C8 0.098 0.102 0.093 0.007 0.000 -0.005
C10 0.030 0.019 0.035 0.009 -0.015 -0.003
C7 0.098 0.102 0.093 0.007 0.000 -0.005
C9 0.098 0.102 0.093 0.007 0.000 -0.005

loop_
_atom_type_symbol
_atom_type_description
_atom_type_scat_dispersion_real
_atom_type_scat_dispersion_imag
_atom_type_scat_source
C C 0.0033 0.0016 'International Tables Vol C Tables 4.2.6.8 and 6.1.1.4'
H H 0.0000 0.0000 'International Tables Vol C Tables 4.2.6.8 and 6.1.1.4'
Cl Cl 0.1484 0.1585 'International Tables Vol C Tables 4.2.6.8 and 6.1.1.4'
N N 0.0061 0.0033 'International Tables Vol C Tables 4.2.6.8 and 6.1.1.4'
O O 0.0106 0.0060 'International Tables Vol C Tables 4.2.6.8 and 6.1.1.4'
Pt Pt -1.7033 8.3905 'International Tables Vol C Tables 4.2.6.8 and 6.1.1.4'

loop_
_geom_angle_atom_site_label_1
_geom_angle_atom_site_label_2
_geom_angle_atom_site_label_3
_geom_angle
O1 Pt1 O3 172.22(18)
O1 Pt1 N1 92.02(19)
O3 Pt1 N1 84.99(19)
O1 Pt1 N2 90.51(19)
O3 Pt1 N2 96.71(18)
N1 Pt1 N2 91.0(2)
O1 Pt1 Cl1 88.74(14)
O3 Pt1 Cl1 94.33(13)
N1 Pt1 Cl1 179.06(14)
N2 Pt1 Cl1 88.45(15)
O1 Pt1 Cl2 88.33(14)
O3 Pt1 Cl2 84.47(13)
N1 Pt1 Cl2 89.33(14)
N2 Pt1 Cl2 178.80(15)
Cl1 Pt1 Cl2 91.25(6)
C5 O1 Pt1 122.7(4)
C10 O3 Pt1 124.8(4)
Pt1 N2 H2D 108.8
Pt1 N2 H2E 109.9
H2D N2 H2E 109.5
Pt1 N2 H2F 109.7
H2D N2 H2F 109.5
H2E N2 H2F 109.5
Pt1 N1 H1A 109.5
Pt1 N1 H1B 109.5
H1A N1 H1B 109.5
Pt1 N1 H1C 109.5
H1A N1 H1C 109.5
H1B N1 H1C 109.5
O2 C5 O1 122.1(7)
O2 C5 C1 122.4(7)
O1 C5 C1 115.5(6)
C3 C1 C5 109.9(6)
C3 C1 C4 112.3(7)
C5 C1 C4 112.0(6)
C3 C1 C2 108.8(7)
C5 C1 C2 106.0(7)
C4 C1 C2 107.7(6)
C1 C3 H3A 109.5
C1 C3 H3B 109.5
H3A C3 H3B 109.5
C1 C3 H3C 109.5
H3A C3 H3C 109.5
H3B C3 H3C 109.5
C1 C4 H4A 109.5
C1 C4 H4B 109.5
H4A C4 H4B 109.5
C1 C4 H4C 109.5
H4A C4 H4C 109.5
H4B C4 H4C 109.5
C1 C2 H2A 109.5
C1 C2 H2B 109.5
H2A C2 H2B 109.5
C1 C2 H2C 109.5
H2A C2 H2C 109.5
H2B C2 H2C 109.5
C9 C6 C10 107.0(9)
C9 C6 C8 126.5(10)
C10 C6 C8 113.1(8)
C9 C6 C7 103.2(10)
C10 C6 C7 106.9(8)
C8 C6 C7 97.6(9)
C6 C8 H8A 109.5
C6 C8 H8B 109.5
H8A C8 H8B 109.5
C6 C8 H8C 109.5
H8A C8 H8C 109.5
H8B C8 H8C 109.5
O4 C10 O3 123.5(6)
O4 C10 C6 124.8(6)
O3 C10 C6 111.6(6)
C6 C7 H7A 109.5
C6 C7 H7B 109.5
H7A C7 H7B 109.5
C6 C7 H7C 109.5
H7A C7 H7C 109.5
H7B C7 H7C 109.5
C6 C9 H9A 109.5
C6 C9 H9B 109.5
H9A C9 H9B 109.5
C6 C9 H9C 109.5
H9A C9 H9C 109.5
H9B C9 H9C 109.5

loop_
_geom_bond_atom_site_label_1
_geom_bond_atom_site_label_2
_geom_bond_distance
Pt1 O1 2.012(5)
Pt1 O3 2.020(4)
Pt1 N1 2.064(5)
Pt1 N2 2.088(5)
Pt1 Cl1 2.3092(16)
Pt1 Cl2 2.3214(17)
O1 C5 1.310(9)
O2 C5 1.214(9)
O3 C10 1.323(8)
N2 H2D 0.8900
N2 H2E 0.8900
N2 H2F 0.8900
N1 H1A 0.8900
N1 H1B 0.8900
N1 H1C 0.8900
C5 C1 1.516(11)
C1 C3 1.500(12)
C1 C4 1.535(11)
C1 C2 1.549(12)
C3 H3A 0.9600
C3 H3B 0.9600
C3 H3C 0.9600
C4 H4A 0.9600
C4 H4B 0.9600
C4 H4C 0.9600
C2 H2A 0.9600
C2 H2B 0.9600
C2 H2C 0.9600
O4 C10 1.218(9)
C6 C9 1.397(17)
C6 C10 1.511(11)
C6 C8 1.500(17)
C6 C7 1.584(17)
C8 H8A 0.9600
C8 H8B 0.9600
C8 H8C 0.9600
C7 H7A 0.9600
C7 H7B 0.9600
C7 H7C 0.9600
C9 H9A 0.9600
C9 H9B 0.9600
C9 H9C 0.9600

loop_
_geom_torsion_atom_site_label_1
_geom_torsion_atom_site_label_2
_geom_torsion_atom_site_label_3
_geom_torsion_atom_site_label_4
_geom_torsion
O3 Pt1 O1 C5 109.5(13)
N1 Pt1 O1 C5 42.3(6)
N2 Pt1 O1 C5 -48.7(6)
Cl1 Pt1 O1 C5 -137.2(5)
Cl2 Pt1 O1 C5 131.6(5)
O1 Pt1 O3 C10 171.2(12)
N1 Pt1 O3 C10 -121.2(5)
N2 Pt1 O3 C10 -30.8(5)
Cl1 Pt1 O3 C10 58.2(5)
Cl2 Pt1 O3 C10 149.0(5)
Pt1 O1 C5 O2 6.1(11)
Pt1 O1 C5 C1 -175.4(5)
O2 C5 C1 C3 -21.1(11)
O1 C5 C1 C3 160.4(8)
O2 C5 C1 C4 -146.5(8)
O1 C5 C1 C4 34.9(9)
O2 C5 C1 C2 96.3(9)
O1 C5 C1 C2 -82.3(8)
Pt1 O3 C10 O4 0.9(10)
Pt1 O3 C10 C6 177.9(5)
C9 C6 C10 O4 -80.5(11)
C8 C6 C10 O4 135.8(9)
C7 C6 C10 O4 29.6(11)
C9 C6 C10 O3 102.6(9)
C8 C6 C10 O3 -41.2(10)
C7 C6 C10 O3 -147.4(8)

loop_
_publcif_info_exptl_table_extra_item
sin_theta_over_lambda_max
